data_1530571
loop_
_publ_author_name
'Peters, D.'
'Jacobs, H.'

_publ_section_title
;
 Ammonothermalsynthese von Kristallinem Siliciumnitridimid, Si2 N2 N H
;
_journal_name_full 'Journal of the Less-Common Metals'
_journal_page_first 241
_journal_page_last 249
_journal_volume 146
_journal_year 1989
_chemical_formula_sum 'H N3 Si2'
_chemical_name_systematic 'Si2 N2 (N H)'
_space_group_IT_number 36
_symmetry_space_group_name_Hall 'C 2c -2'
_symmetry_space_group_name_H-M 'C m c 21'
_cell_angle_alpha 90
_cell_angle_beta 90
_cell_angle_gamma 90
_cell_formula_units_Z 4
_cell_length_a 9.193
_cell_length_b 5.4096
_cell_length_c 4.819
_cell_volume 239.651
_citation_journal_id_ASTM JCOMAH
_cod_data_source_file Peters_JCOMAH_1989_1821.cif
_cod_data_source_block H1N3Si2
_cod_original_formula_sum 'H1 N3 Si2'
_cod_database_code 1530571

loop_
_symmetry_equiv_pos_as_xyz
x,y,z
-x,-y,z+1/2
-x,y,z
x,-y,z+1/2
x+1/2,y+1/2,z
-x+1/2,-y+1/2,z+1/2
-x+1/2,y+1/2,z
x+1/2,-y+1/2,z+1/2

loop_
_atom_site_label
_atom_site_type_symbol
_atom_site_fract_x
_atom_site_fract_y
_atom_site_fract_z
_atom_site_occupancy
_atom_site_U_iso_or_equiv
Si1 Si+4 0.3263 0.344 0 1 0.0
N1 N-3 0.287 0.363 0.35 1 0.0
N2 N-3 0 0.258 0.43 1 0.0
